data_7102825
loop_
_publ_author_name
'Imai, Yoshitane'
'Kawaguchi, Kakuhiro'
'Tajima, Nobuo'
'Sato, Tomohiro'
'Kuroda, Reiko'
'Matsubara, Yoshio'

_publ_section_title
;
 A coincident spontaneous resolution system for racemic
 1,1'-binaphthyl-2,2'-dicarboxylic acid and
 1,2-diphenylethylenediamine induced by water
;
_journal_coden_ASTM CHCOFS
_journal_issue 3
_journal_name_full
;
 Chemical Communications (Cambridge, United Kingdom)
;
_journal_page_first 362
_journal_page_last 364
_journal_paper_doi 10.1039/b714226a
_journal_year 2008
_chemical_formula_sum 'C40 H42 N2 O6'
_chemical_formula_weight 646.76
_space_group_IT_number 2
_symmetry_cell_setting triclinic
_symmetry_space_group_name_Hall '-P 1'
_symmetry_space_group_name_H-M 'P -1'
_atom_sites_solution_hydrogens geom
_atom_sites_solution_primary direct
_atom_sites_solution_secondary difmap
_audit_creation_method SHELXL-97
_cell_angle_alpha 111.011(4)
_cell_angle_beta 99.866(4)
_cell_angle_gamma 113.279(4)
_cell_formula_units_Z 2
_cell_length_a 11.374(3)
_cell_length_b 13.900(3)
_cell_length_c 13.903(3)
_cell_measurement_reflns_used 3874
_cell_measurement_temperature 120(2)
_cell_measurement_theta_max 27.88
_cell_measurement_theta_min 1.80
_cell_volume 1754.7(7)
_computing_cell_refinement 'Bruker SAINT'
_computing_data_collection 'Bruker SMART'
_computing_data_reduction 'Bruker SAINT'
_computing_structure_refinement 'SHELXL-97 (Sheldrick, 1997)'
_computing_structure_solution 'SHELXS-97 (Sheldrick, 1997)'
_diffrn_ambient_temperature 120(2)
_diffrn_measured_fraction_theta_full 0.918
_diffrn_measured_fraction_theta_max 0.918
_diffrn_measurement_device_type 'CCD area detector'
_diffrn_measurement_method '\w scans'
_diffrn_radiation_monochromator graphite
_diffrn_radiation_source 'fine-focus sealed tube'
_diffrn_radiation_type MoK\a
_diffrn_radiation_wavelength 0.71073
_diffrn_reflns_av_R_equivalents 0.1065
_diffrn_reflns_av_sigmaI/netI 0.2131
_diffrn_reflns_limit_h_max 14
_diffrn_reflns_limit_h_min -14
_diffrn_reflns_limit_k_max 18
_diffrn_reflns_limit_k_min -18
_diffrn_reflns_limit_l_max 18
_diffrn_reflns_limit_l_min -18
_diffrn_reflns_number 14899
_diffrn_reflns_theta_full 27.88
_diffrn_reflns_theta_max 27.88
_diffrn_reflns_theta_min 1.80
_exptl_absorpt_coefficient_mu 0.082
_exptl_absorpt_correction_T_max 0.9959
_exptl_absorpt_correction_T_min 0.9679
_exptl_absorpt_correction_type empirical
_exptl_absorpt_process_details 'Bruker SADABS'
_exptl_crystal_colour colorless
_exptl_crystal_density_diffrn 1.224
_exptl_crystal_density_method 'not measured'
_exptl_crystal_description prism
_exptl_crystal_F_000 688
_exptl_crystal_size_max 0.40
_exptl_crystal_size_mid 0.10
_exptl_crystal_size_min 0.05
_refine_diff_density_max 0.552
_refine_diff_density_min -0.469
_refine_diff_density_rms 0.106
_refine_ls_extinction_method none
_refine_ls_goodness_of_fit_ref 1.093
_refine_ls_hydrogen_treatment constr
_refine_ls_matrix_type full
_refine_ls_number_parameters 426
_refine_ls_number_reflns 7691
_refine_ls_number_restraints 0
_refine_ls_restrained_S_all 1.093
_refine_ls_R_factor_all 0.2361
_refine_ls_R_factor_gt 0.1350
_refine_ls_shift/su_max 0.007
_refine_ls_shift/su_mean 0.001
_refine_ls_structure_factor_coef Fsqd
_refine_ls_weighting_details 'calc w=1/[\s^2^(Fo^2^)+(0.1146P)^2^+1.4060P] where P=(Fo^2^+2Fc^2^)/3'
_refine_ls_weighting_scheme calc
_refine_ls_wR_factor_gt 0.2584
_refine_ls_wR_factor_ref 0.3063
_reflns_number_gt 3874
_reflns_number_total 7691
_reflns_threshold_expression >2sigma(I)
_cod_data_source_file b714226a.txt
_cod_data_source_block imai79_2
_cod_depositor_comments
;
The following automatic conversions were performed:
'_symmetry_cell_setting' value 'Triclinic' changed to 'triclinic'
according to '/home/saulius/struct/CIF-dictionaries/cif_core.dic'
dictionary named 'cif_core.dic' version 2.4.1 from 2010-06-29.

Automatic conversion script
Id: cif_fix_enum 1527 2010-12-29 10:47:43Z saulius 
;
_cod_original_sg_symbol_H-M P-1
_cod_database_code 7102825

loop_
_symmetry_equiv_pos_as_xyz
'x, y, z'
'-x, -y, -z'

loop_
_atom_site_label
_atom_site_type_symbol
_atom_site_fract_x
_atom_site_fract_y
_atom_site_fract_z
_atom_site_U_iso_or_equiv
_atom_site_adp_type
_atom_site_occupancy
_atom_site_symmetry_multiplicity
_atom_site_calc_flag
_atom_site_refinement_flags
_atom_site_disorder_assembly
_atom_site_disorder_group
C1 C 0.7521(5) 0.4409(5) 0.1820(4) 0.0139(12) Uani 1 1 d . . .
C2 C 0.8131(5) 0.3736(5) 0.1894(4) 0.0129(12) Uani 1 1 d . . .
C3 C 0.7391(6) 0.2487(5) 0.1266(4) 0.0181(13) Uani 1 1 d . . .
H3 H 0.7839 0.2041 0.1288 0.022 Uiso 1 1 calc R . .
C4 C 0.6003(6) 0.1907(5) 0.0614(5) 0.0193(13) Uani 1 1 d . . .
H4 H 0.5496 0.1064 0.0212 0.023 Uiso 1 1 calc R . .
C5 C 0.3906(6) 0.1989(5) -0.0082(5) 0.0225(14) Uani 1 1 d . . .
H5 H 0.3382 0.1146 -0.0468 0.027 Uiso 1 1 calc R . .
C6 C 0.3278(6) 0.2639(5) -0.0134(5) 0.0224(14) Uani 1 1 d . . .
H6 H 0.2322 0.2241 -0.0551 0.027 Uiso 1 1 calc R . .
C7 C 0.4024(6) 0.3883(6) 0.0421(5) 0.0233(14) Uani 1 1 d . . .
H7 H 0.3575 0.4324 0.0375 0.028 Uiso 1 1 calc R . .
C8 C 0.5425(5) 0.4472(5) 0.1038(4) 0.0167(13) Uani 1 1 d . . .
H8 H 0.5937 0.5315 0.1408 0.020 Uiso 1 1 calc R . .
C9 C 0.6082(5) 0.3812(5) 0.1114(4) 0.0143(12) Uani 1 1 d . . .
C10 C 0.5358(5) 0.2568(5) 0.0553(4) 0.0176(13) Uani 1 1 d . . .
C2A C 0.9592(6) 0.4326(5) 0.2699(4) 0.0155(12) Uani 1 1 d . . .
O2 O 1.0488(4) 0.4262(4) 0.2294(3) 0.0220(10) Uani 1 1 d . . .
O3 O 0.9761(4) 0.4810(3) 0.3704(3) 0.0181(9) Uani 1 1 d . . .
C11 C 0.8369(6) 0.5743(5) 0.2405(4) 0.0144(12) Uiso 1 1 d . . .
C12 C 0.8578(6) 0.6437(5) 0.3499(4) 0.0170(13) Uani 1 1 d . . .
C13 C 0.9489(5) 0.7678(5) 0.4028(5) 0.0169(13) Uani 1 1 d . . .
H13 H 0.9655 0.8137 0.4784 0.020 Uiso 1 1 calc R . .
C14 C 1.0133(5) 0.8235(5) 0.3491(5) 0.0190(13) Uani 1 1 d . . .
H14 H 1.0734 0.9070 0.3869 0.023 Uiso 1 1 calc R . .
C15 C 1.0548(6) 0.8117(6) 0.1757(5) 0.0252(15) Uani 1 1 d . . .
H15 H 1.1128 0.8954 0.2114 0.030 Uiso 1 1 calc R . .
C16 C 1.0330(6) 0.7444(6) 0.0677(5) 0.0290(16) Uani 1 1 d . . .
H16 H 1.0737 0.7822 0.0277 0.035 Uiso 1 1 calc R . .
C17 C 0.9513(6) 0.6205(6) 0.0154(5) 0.0229(14) Uani 1 1 d . . .
H17 H 0.9395 0.5748 -0.0589 0.027 Uiso 1 1 calc R . .
C18 C 0.8887(6) 0.5652(5) 0.0703(4) 0.0194(13) Uani 1 1 d . . .
H18 H 0.8334 0.4811 0.0335 0.023 Uiso 1 1 calc R . .
C19 C 0.9042(6) 0.6307(5) 0.1820(4) 0.0144(12) Uiso 1 1 d . . .
C20 C 0.9897(5) 0.7553(5) 0.2343(4) 0.0168(13) Uani 1 1 d . . .
C12A C 0.7915(6) 0.5909(5) 0.4166(4) 0.0148(12) Uani 1 1 d . . .
O12 O 0.6856(4) 0.4884(3) 0.3677(3) 0.0157(9) Uani 1 1 d . . .
O13 O 0.8472(4) 0.6496(3) 0.5213(3) 0.0190(9) Uani 1 1 d . . .
C21 C 0.5404(6) 0.3292(5) 0.6092(5) 0.0178(13) Uani 1 1 d . . .
C22 C 0.3995(6) 0.2487(5) 0.5583(5) 0.0259(15) Uani 1 1 d . . .
H22 H 0.3517 0.2281 0.4846 0.031 Uiso 1 1 calc R . .
C23 C 0.3293(7) 0.1988(6) 0.6154(6) 0.0371(18) Uani 1 1 d . . .
H23 H 0.2347 0.1403 0.5787 0.045 Uiso 1 1 calc R . .
C24 C 0.3933(8) 0.2322(6) 0.7225(6) 0.0398(19) Uani 1 1 d . . .
H24 H 0.3422 0.1997 0.7612 0.048 Uiso 1 1 calc R . .
C25 C 0.5336(8) 0.3137(6) 0.7767(5) 0.0363(18) Uani 1 1 d . . .
H25 H 0.5784 0.3362 0.8517 0.044 Uiso 1 1 calc R . .
C26 C 0.6081(7) 0.3623(5) 0.7193(5) 0.0257(15) Uani 1 1 d . . .
H26 H 0.7039 0.4173 0.7551 0.031 Uiso 1 1 calc R . .
C27 C 0.6189(5) 0.3794(5) 0.5458(4) 0.0163(13) Uani 1 1 d . . .
H27 H 0.5507 0.3689 0.4816 0.020 Uiso 1 1 calc R . .
N28 N 0.7191(4) 0.5099(4) 0.6150(3) 0.0137(10) Uani 1 1 d . . .
H28A H 0.6769 0.5467 0.6503 0.021 Uiso 1 1 calc R . .
H28B H 0.7492 0.5409 0.5707 0.021 Uiso 1 1 calc R . .
H28C H 0.7918 0.5211 0.6659 0.021 Uiso 1 1 calc R . .
C29 C 0.5907(6) 0.1831(5) 0.4115(5) 0.0164(13) Uani 1 1 d . . .
C30 C 0.5795(6) 0.0887(5) 0.4286(5) 0.0233(14) Uani 1 1 d . . .
H30 H 0.6329 0.1043 0.4985 0.028 Uiso 1 1 calc R . .
C31 C 0.4934(7) -0.0278(6) 0.3478(6) 0.0324(17) Uani 1 1 d . . .
H31 H 0.4876 -0.0914 0.3617 0.039 Uiso 1 1 calc R . .
C32 C 0.4150(6) -0.0502(6) 0.2449(6) 0.0310(16) Uani 1 1 d . . .
H32 H 0.3561 -0.1296 0.1878 0.037 Uiso 1 1 calc R . .
C33 C 0.4233(6) 0.0431(5) 0.2266(5) 0.0296(16) Uani 1 1 d . . .
H33 H 0.3694 0.0271 0.1567 0.036 Uiso 1 1 calc R . .
C34 C 0.5084(6) 0.1591(5) 0.3080(5) 0.0218(14) Uani 1 1 d . . .
H34 H 0.5118 0.2225 0.2947 0.026 Uiso 1 1 calc R . .
C35 C 0.6890(5) 0.3091(5) 0.4991(4) 0.0141(12) Uani 1 1 d . . .
H35 H 0.7432 0.3063 0.5619 0.017 Uiso 1 1 calc R . .
N36 N 0.7887(4) 0.3700(4) 0.4537(3) 0.0125(10) Uani 1 1 d . . .
H36A H 0.8125 0.3188 0.4119 0.019 Uiso 1 1 calc R . .
H36B H 0.8652 0.4347 0.5106 0.019 Uiso 1 1 calc R . .
H36C H 0.7484 0.3933 0.4110 0.019 Uiso 1 1 calc R . .
O41 O 0.8856(4) 0.2213(3) 0.3471(3) 0.0206(9) Uani 1 1 d . . .
C42 C 0.8396(6) 0.0980(5) 0.2960(5) 0.0214(14) Uani 1 1 d . . .
H42A H 0.7528 0.0562 0.2320 0.026 Uiso 1 1 calc R . .
H42B H 0.8202 0.0679 0.3494 0.026 Uiso 1 1 calc R . .
C43 C 0.9446(6) 0.0702(5) 0.2568(5) 0.0190(13) Uani 1 1 d . . .
H43A H 0.9071 -0.0168 0.2219 0.023 Uiso 1 1 calc R . .
H43B H 1.0287 0.1072 0.3220 0.023 Uiso 1 1 calc R . .
C44 C 0.9839(6) 0.1137(5) 0.1740(5) 0.0233(14) Uani 1 1 d . . .
H44A H 1.0126 0.1991 0.2056 0.028 Uiso 1 1 calc R . .
H44B H 0.9021 0.0704 0.1053 0.028 Uiso 1 1 calc R . .
C45 C 1.1006(6) 0.0958(6) 0.1451(5) 0.0318(16) Uani 1 1 d . . .
H45A H 1.1820 0.1387 0.2127 0.048 Uiso 1 1 calc R . .
H45B H 1.1229 0.1263 0.0933 0.048 Uiso 1 1 calc R . .
H45C H 1.0713 0.0110 0.1109 0.048 Uiso 1 1 calc R . .
O51 O 0.5898(4) 0.6288(3) 0.7183(3) 0.0214(10) Uani 1 1 d . . .

loop_
_atom_site_aniso_label
_atom_site_aniso_U_11
_atom_site_aniso_U_22
_atom_site_aniso_U_33
_atom_site_aniso_U_23
_atom_site_aniso_U_13
_atom_site_aniso_U_12
C1 0.010(3) 0.030(3) 0.005(3) 0.007(2) 0.003(2) 0.013(3)
C2 0.007(3) 0.024(3) 0.009(3) 0.009(2) 0.004(2) 0.008(2)
C3 0.016(3) 0.022(3) 0.019(3) 0.008(3) 0.006(3) 0.014(3)
C4 0.021(3) 0.009(3) 0.020(3) 0.002(2) 0.005(3) 0.006(3)
C5 0.014(3) 0.023(3) 0.017(3) 0.006(3) -0.001(3) 0.003(3)
C6 0.005(3) 0.030(4) 0.020(3) 0.008(3) 0.001(2) 0.003(3)
C7 0.009(3) 0.043(4) 0.017(3) 0.017(3) -0.001(3) 0.012(3)
C8 0.009(3) 0.022(3) 0.008(3) 0.003(2) -0.001(2) 0.004(3)
C9 0.009(3) 0.022(3) 0.009(3) 0.005(2) 0.004(2) 0.007(2)
C10 0.005(3) 0.025(3) 0.014(3) 0.007(3) -0.003(2) 0.003(3)
C2A 0.014(3) 0.026(3) 0.011(3) 0.012(3) 0.005(2) 0.010(3)
O2 0.010(2) 0.050(3) 0.010(2) 0.0139(19) 0.0057(17) 0.018(2)
O3 0.008(2) 0.029(2) 0.0066(19) 0.0025(17) -0.0022(16) 0.0073(18)
C12 0.012(3) 0.028(3) 0.015(3) 0.012(3) 0.005(2) 0.011(3)
C13 0.011(3) 0.016(3) 0.022(3) 0.010(3) 0.003(2) 0.007(3)
C14 0.005(3) 0.011(3) 0.019(3) -0.001(2) -0.005(2) -0.005(2)
C15 0.014(3) 0.029(4) 0.031(4) 0.018(3) 0.006(3) 0.006(3)
C16 0.024(4) 0.049(5) 0.037(4) 0.034(4) 0.021(3) 0.021(3)
C17 0.022(3) 0.050(4) 0.014(3) 0.023(3) 0.013(3) 0.024(3)
C18 0.008(3) 0.028(3) 0.012(3) 0.008(3) -0.003(2) 0.004(3)
C20 0.006(3) 0.031(3) 0.016(3) 0.015(3) 0.001(2) 0.010(3)
C12A 0.016(3) 0.024(3) 0.004(3) 0.002(2) 0.003(2) 0.013(3)
O12 0.0047(19) 0.021(2) 0.014(2) 0.0048(17) 0.0007(16) 0.0041(17)
O13 0.014(2) 0.031(2) 0.0062(19) 0.0063(17) 0.0028(16) 0.0079(18)
C21 0.011(3) 0.031(3) 0.019(3) 0.013(3) 0.007(2) 0.014(3)
C22 0.007(3) 0.034(4) 0.035(4) 0.020(3) 0.004(3) 0.006(3)
C23 0.018(4) 0.043(4) 0.060(5) 0.027(4) 0.027(4) 0.015(3)
C24 0.053(5) 0.030(4) 0.053(5) 0.024(4) 0.043(4) 0.021(4)
C25 0.064(5) 0.027(4) 0.022(4) 0.013(3) 0.025(4) 0.020(4)
C26 0.031(4) 0.022(3) 0.018(3) 0.008(3) 0.011(3) 0.008(3)
C27 0.010(3) 0.026(3) 0.008(3) 0.005(2) 0.001(2) 0.008(3)
N28 0.005(2) 0.025(3) 0.011(2) 0.008(2) 0.0029(19) 0.007(2)
C29 0.011(3) 0.019(3) 0.019(3) 0.007(3) 0.009(2) 0.009(2)
C30 0.022(3) 0.027(4) 0.027(4) 0.015(3) 0.012(3) 0.015(3)
C31 0.029(4) 0.024(4) 0.056(5) 0.019(3) 0.030(4) 0.017(3)
C32 0.015(3) 0.020(4) 0.038(4) 0.000(3) 0.010(3) 0.003(3)
C33 0.017(3) 0.022(4) 0.025(4) 0.001(3) -0.004(3) 0.002(3)
C34 0.016(3) 0.022(3) 0.024(3) 0.011(3) 0.003(3) 0.008(3)
C35 0.013(3) 0.021(3) 0.009(3) 0.007(2) 0.004(2) 0.009(3)
N36 0.006(2) 0.019(3) 0.008(2) 0.0042(19) 0.0006(18) 0.005(2)
O41 0.013(2) 0.025(2) 0.022(2) 0.0055(19) 0.0047(17) 0.0136(19)
C42 0.010(3) 0.023(3) 0.021(3) 0.004(3) -0.002(2) 0.008(3)
C43 0.012(3) 0.019(3) 0.018(3) 0.004(3) 0.000(2) 0.007(3)
C44 0.017(3) 0.030(4) 0.019(3) 0.009(3) 0.002(3) 0.012(3)
C45 0.017(3) 0.035(4) 0.032(4) 0.010(3) 0.006(3) 0.010(3)
O51 0.012(2) 0.030(2) 0.019(2) 0.0073(19) 0.0040(17) 0.0109(19)

loop_
_atom_type_symbol
_atom_type_description
_atom_type_scat_dispersion_real
_atom_type_scat_dispersion_imag
_atom_type_scat_source
C C 0.0033 0.0016 'International Tables Vol C Tables 4.2.6.8 and 6.1.1.4'
H H 0.0000 0.0000 'International Tables Vol C Tables 4.2.6.8 and 6.1.1.4'
N N 0.0061 0.0033 'International Tables Vol C Tables 4.2.6.8 and 6.1.1.4'
O O 0.0106 0.0060 'International Tables Vol C Tables 4.2.6.8 and 6.1.1.4'

loop_
_geom_angle_atom_site_label_1
_geom_angle_atom_site_label_2
_geom_angle_atom_site_label_3
_geom_angle
_geom_angle_site_symmetry_1
_geom_angle_site_symmetry_3
_geom_angle_publ_flag
C2 C1 C9 119.4(5) . . ?
C2 C1 C11 119.9(5) . . ?
C9 C1 C11 120.5(5) . . ?
C1 C2 C3 120.9(5) . . ?
C1 C2 C2A 120.6(5) . . ?
C3 C2 C2A 118.4(5) . . ?
C4 C3 C2 120.0(5) . . ?
C3 C4 C10 119.8(5) . . ?
C6 C5 C10 120.8(5) . . ?
C5 C6 C7 121.0(5) . . ?
C8 C7 C6 119.8(6) . . ?
C7 C8 C9 119.9(5) . . ?
C10 C9 C8 121.2(5) . . ?
C10 C9 C1 118.1(5) . . ?
C8 C9 C1 120.7(5) . . ?
C4 C10 C9 121.6(5) . . ?
C4 C10 C5 121.0(5) . . ?
C9 C10 C5 117.4(5) . . ?
O3 C2A O2 127.3(5) . . ?
O3 C2A C2 115.3(5) . . ?
O2 C2A C2 117.4(5) . . ?
C12 C11 C19 119.3(5) . . ?
C12 C11 C1 122.7(5) . . ?
C19 C11 C1 117.9(5) . . ?
C11 C12 C13 119.6(5) . . ?
C11 C12 C12A 122.3(5) . . ?
C13 C12 C12A 118.1(5) . . ?
C14 C13 C12 122.3(5) . . ?
C13 C14 C20 119.7(5) . . ?
C16 C15 C20 119.6(6) . . ?
C15 C16 C17 120.7(6) . . ?
C18 C17 C16 120.4(6) . . ?
C17 C18 C19 121.5(6) . . ?
C20 C19 C18 117.3(5) . . ?
C20 C19 C11 120.4(5) . . ?
C18 C19 C11 122.3(5) . . ?
C19 C20 C15 120.5(5) . . ?
C19 C20 C14 118.6(5) . . ?
C15 C20 C14 120.8(5) . . ?
O12 C12A O13 122.0(5) . . ?
O12 C12A C12 119.8(5) . . ?
O13 C12A C12 118.2(5) . . ?
C22 C21 C26 119.3(5) . . ?
C22 C21 C27 120.2(5) . . ?
C26 C21 C27 120.5(5) . . ?
C23 C22 C21 119.9(6) . . ?
C24 C23 C22 121.1(7) . . ?
C23 C24 C25 120.5(6) . . ?
C24 C25 C26 119.4(6) . . ?
C21 C26 C25 119.7(6) . . ?
N28 C27 C21 111.7(4) . . ?
N28 C27 C35 112.1(4) . . ?
C21 C27 C35 110.2(5) . . ?
C30 C29 C34 118.5(5) . . ?
C30 C29 C35 121.3(5) . . ?
C34 C29 C35 120.1(5) . . ?
C29 C30 C31 122.3(6) . . ?
C30 C31 C32 118.6(6) . . ?
C33 C32 C31 120.0(6) . . ?
C34 C33 C32 121.1(6) . . ?
C33 C34 C29 119.4(6) . . ?
C29 C35 N36 108.9(4) . . ?
C29 C35 C27 114.0(4) . . ?
N36 C35 C27 111.4(4) . . ?
O41 C42 C43 112.3(5) . . ?
C42 C43 C44 113.9(5) . . ?
C43 C44 C45 112.7(5) . . ?

loop_
_geom_bond_atom_site_label_1
_geom_bond_atom_site_label_2
_geom_bond_distance
_geom_bond_site_symmetry_2
_geom_bond_publ_flag
C1 C2 1.387(7) . ?
C1 C9 1.457(7) . ?
C1 C11 1.506(8) . ?
C2 C3 1.411(7) . ?
C2 C2A 1.521(7) . ?
C3 C4 1.395(8) . ?
C4 C10 1.399(8) . ?
C5 C6 1.368(8) . ?
C5 C10 1.447(8) . ?
C6 C7 1.402(8) . ?
C7 C8 1.394(7) . ?
C8 C9 1.412(7) . ?
C9 C10 1.402(8) . ?
C2A O3 1.254(6) . ?
C2A O2 1.264(6) . ?
C11 C12 1.394(7) . ?
C11 C19 1.434(7) . ?
C12 C13 1.417(8) . ?
C12 C12A 1.501(8) . ?
C13 C14 1.359(8) . ?
C14 C20 1.445(7) . ?
C15 C16 1.369(8) . ?
C15 C20 1.425(8) . ?
C16 C17 1.401(9) . ?
C17 C18 1.363(8) . ?
C18 C19 1.427(7) . ?
C19 C20 1.413(8) . ?
C12A O12 1.269(6) . ?
C12A O13 1.269(6) . ?
C21 C22 1.396(8) . ?
C21 C26 1.400(8) . ?
C21 C27 1.510(8) . ?
C22 C23 1.386(9) . ?
C23 C24 1.353(10) . ?
C24 C25 1.395(10) . ?
C25 C26 1.406(8) . ?
C27 N28 1.501(7) . ?
C27 C35 1.534(7) . ?
C29 C30 1.377(8) . ?
C29 C34 1.416(8) . ?
C29 C35 1.503(7) . ?
C30 C31 1.382(8) . ?
C31 C32 1.401(9) . ?
C32 C33 1.380(9) . ?
C33 C34 1.379(8) . ?
C35 N36 1.507(7) . ?
O41 C42 1.417(6) . ?
C42 C43 1.519(8) . ?
C43 C44 1.534(8) . ?
C44 C45 1.535(8) . ?
